data_8106135
loop_
_publ_author_name
'Xu, Zhi-Hong'
'Shen, Ye'
'Wu, Wei-Na'

_publ_section_title
;
 Crystal structure of
 dinitrato-(N&#x2032;-((quinolin-8-yl)methylene)isonicotinohydrazide
 \k3-N,N&#x2032;,O)copper(II), C16H12N6O7Cu
;
_journal_issue 2
_journal_name_full 'Zeitschrift f\"ur Kristallographie - New Crystal Structures'
_journal_page_first 309
_journal_page_last 310
_journal_paper_doi 10.1515/ncrs-2017-0307
_journal_volume 233
_journal_year 2018
_chemical_formula_sum 'C16 H12 Cu N6 O7'
_chemical_formula_weight 463.86
_space_group_IT_number 14
_space_group_name_Hall '-P 2yn'
_space_group_name_H-M_alt 'P 1 21/n 1'
_symmetry_cell_setting monoclinic
_symmetry_space_group_name_H-M 'P 1 21/n 1'
_atom_sites_solution_hydrogens geom
_atom_sites_solution_primary direct
_atom_sites_solution_secondary difmap
_cell_angle_alpha 90.00
_cell_angle_beta 101.365(9)
_cell_angle_gamma 90.00
_cell_formula_units_Z 4
_cell_length_a 7.832(4)
_cell_length_b 15.641(9)
_cell_length_c 14.747(8)
_cell_measurement_reflns_used 2753
_cell_measurement_temperature 296(2)
_cell_measurement_theta_max 25.60
_cell_measurement_theta_min 2.60
_cell_volume 1771.1(17)
_computing_cell_refinement 'Bruker SAINT'
_computing_data_collection 'Bruker APEX2'
_computing_data_reduction 'Bruker SAINT'
_computing_molecular_graphics 'Bruker SHELXTL'
_computing_publication_material 'Bruker SHELXTL'
_computing_structure_refinement 'SHELXL-97 (Sheldrick, 1997)'
_computing_structure_solution 'SHELXS-97 (Sheldrick, 1990)'
_diffrn_ambient_temperature 296(2)
_diffrn_measured_fraction_theta_full 0.998
_diffrn_measured_fraction_theta_max 0.998
_diffrn_measurement_device_type 'Bruker APEX-II CCD'
_diffrn_measurement_method '\f and \w scans'
_diffrn_radiation_monochromator graphite
_diffrn_radiation_source 'fine-focus sealed tube'
_diffrn_radiation_type MoK\a
_diffrn_radiation_wavelength 0.71073
_diffrn_reflns_av_R_equivalents 0.0338
_diffrn_reflns_av_sigmaI/netI 0.0391
_diffrn_reflns_limit_h_max 9
_diffrn_reflns_limit_h_min -8
_diffrn_reflns_limit_k_max 18
_diffrn_reflns_limit_k_min -15
_diffrn_reflns_limit_l_max 13
_diffrn_reflns_limit_l_min -17
_diffrn_reflns_number 8831
_diffrn_reflns_theta_full 25.00
_diffrn_reflns_theta_max 25.00
_diffrn_reflns_theta_min 1.92
_diffrn_standards_number 0
_exptl_absorpt_coefficient_mu 1.291
_exptl_absorpt_correction_T_max 0.8605
_exptl_absorpt_correction_T_min 0.7823
_exptl_absorpt_correction_type multi-scan
_exptl_absorpt_process_details SADABS
_exptl_crystal_colour green
_exptl_crystal_density_diffrn 1.740
_exptl_crystal_density_method 'not measured'
_exptl_crystal_description block
_exptl_crystal_F_000 940
_exptl_crystal_size_max 0.20
_exptl_crystal_size_mid 0.15
_exptl_crystal_size_min 0.12
_refine_diff_density_max 0.414
_refine_diff_density_min -0.232
_refine_diff_density_rms 0.058
_refine_ls_extinction_method none
_refine_ls_goodness_of_fit_ref 1.036
_refine_ls_hydrogen_treatment mixed
_refine_ls_matrix_type full
_refine_ls_number_parameters 271
_refine_ls_number_reflns 3121
_refine_ls_number_restraints 1
_refine_ls_restrained_S_all 1.041
_refine_ls_R_factor_all 0.0453
_refine_ls_R_factor_gt 0.0338
_refine_ls_shift/su_max 0.000
_refine_ls_shift/su_mean 0.000
_refine_ls_structure_factor_coef Fsqd
_refine_ls_weighting_details 'calc w=1/[\s^2^(Fo^2^)+(0.0443P)^2^+0.4808P] where P=(Fo^2^+2Fc^2^)/3'
_refine_ls_weighting_scheme calc
_refine_ls_wR_factor_gt 0.0831
_refine_ls_wR_factor_ref 0.0885
_reflns_number_gt 2538
_reflns_number_total 3121
_reflns_threshold_expression >2sigma(I)
_cod_data_source_file suppl_ncrs-2017-0307_suppl.cif
_cod_data_source_block a
_cod_depositor_comments
;
The following automatic conversions were performed:

data item '_symmetry_cell_setting' value 'Monoclinic' was changed to
'monoclinic' in accordance with the built-in table derived from the
CIF Core dictionary named 'cif_core.dic' version 2.4.5 last updated
on 2014-11-21.

Automatic conversion script
Id: cif_fix_values 8738 2021-04-28 16:35:53Z antanas 
;
_cod_original_cell_volume 1770.9(17)
_cod_original_sg_symbol_H-M P2(1)/n
_cod_database_code 8106135

loop_
_symmetry_equiv_pos_as_xyz
'x, y, z'
'-x+1/2, y+1/2, -z+1/2'
'-x, -y, -z'
'x-1/2, -y-1/2, z-1/2'

loop_
_atom_site_label
_atom_site_type_symbol
_atom_site_fract_x
_atom_site_fract_y
_atom_site_fract_z
_atom_site_U_iso_or_equiv
_atom_site_adp_type
_atom_site_occupancy
_atom_site_symmetry_multiplicity
_atom_site_calc_flag
_atom_site_refinement_flags
_atom_site_disorder_assembly
_atom_site_disorder_group
Cu1 Cu 0.44543(4) 0.22709(2) 0.10763(2) 0.03275(13) Uani 1 1 d U . .
O2 O 0.4612(3) 0.24076(12) 0.24308(13) 0.0384(5) Uani 1 1 d . . .
O1 O 0.3401(3) 0.11245(11) 0.11246(12) 0.0415(5) Uani 1 1 d . . .
N2 N 0.4449(3) 0.18990(13) -0.01778(14) 0.0306(5) Uani 1 1 d . . .
N3 N 0.3683(3) 0.10978(13) -0.04119(15) 0.0348(5) Uani 1 1 d . . .
N6 N 0.1029(3) 0.32529(14) 0.15593(16) 0.0381(6) Uani 1 1 d . . .
N1 N 0.5622(3) 0.33908(14) 0.08920(15) 0.0343(5) Uani 1 1 d . . .
C11 C 0.3229(3) 0.07642(16) 0.03234(17) 0.0308(6) Uani 1 1 d . . .
C12 C 0.2411(3) -0.01046(16) 0.01917(18) 0.0310(6) Uani 1 1 d . . .
C10 C 0.5027(4) 0.22863(16) -0.08284(18) 0.0331(6) Uani 1 1 d . . .
H10A H 0.4855 0.2027 -0.1407 0.040 Uiso 1 1 calc R . .
C9 C 0.6213(3) 0.36275(16) 0.01047(18) 0.0323(6) Uani 1 1 d . . .
N4 N 0.0729(3) -0.16474(14) -0.00831(16) 0.0394(6) Uani 1 1 d . . .
H4A H 0.0161 -0.2120 -0.0173 0.047 Uiso 1 1 calc R . .
C8 C 0.5936(4) 0.31061(17) -0.07152(18) 0.0323(6) Uani 1 1 d . . .
C15 C 0.1104(4) -0.13215(18) 0.0767(2) 0.0419(7) Uani 1 1 d . . .
H15A H 0.0797 -0.1619 0.1257 0.050 Uiso 1 1 calc R . .
O5 O 0.1556(3) 0.29468(13) 0.08581(13) 0.0443(5) Uani 1 1 d U . .
O3 O 0.6932(3) 0.16298(15) 0.24626(15) 0.0590(6) Uani 1 1 d . . .
N5 N 0.5956(3) 0.19978(14) 0.28940(16) 0.0379(6) Uani 1 1 d . . .
C7 C 0.6589(4) 0.33846(18) -0.1474(2) 0.0422(7) Uani 1 1 d . . .
H7A H 0.6407 0.3047 -0.2004 0.051 Uiso 1 1 calc R . .
C6 C 0.7508(4) 0.4150(2) -0.1477(2) 0.0510(8) Uani 1 1 d . . .
H6A H 0.7946 0.4308 -0.1995 0.061 Uiso 1 1 calc R . .
C13 C 0.2069(4) -0.04887(18) -0.06820(19) 0.0409(7) Uani 1 1 d . . .
H13A H 0.2419 -0.0224 -0.1180 0.049 Uiso 1 1 calc R . .
O4 O 0.6172(3) 0.20022(14) 0.37422(14) 0.0560(6) Uani 1 1 d . . .
C3 C 0.7338(4) 0.49651(19) 0.0861(2) 0.0506(8) Uani 1 1 d . . .
H3B H 0.7922 0.5483 0.0859 0.061 Uiso 1 1 calc R . .
C4 C 0.7116(4) 0.44219(17) 0.0084(2) 0.0397(7) Uani 1 1 d . . .
C5 C 0.7755(4) 0.46603(19) -0.0718(2) 0.0507(8) Uani 1 1 d . . .
H5A H 0.8351 0.5174 -0.0722 0.061 Uiso 1 1 calc R . .
C16 C 0.1945(4) -0.05431(17) 0.09239(18) 0.0372(7) Uani 1 1 d . . .
H16A H 0.2198 -0.0315 0.1517 0.045 Uiso 1 1 calc R . .
C2 C 0.6696(5) 0.4728(2) 0.1608(2) 0.0570(9) Uani 1 1 d . . .
H2A H 0.6802 0.5087 0.2119 0.068 Uiso 1 1 calc R . .
C14 C 0.1211(4) -0.12598(18) -0.0801(2) 0.0437(7) Uani 1 1 d . . .
H14A H 0.0964 -0.1513 -0.1383 0.052 Uiso 1 1 calc R . .
O6 O 0.1927(3) 0.37797(15) 0.20608(15) 0.0628(7) Uani 1 1 d . . .
O7 O -0.0382(3) 0.29989(16) 0.17268(18) 0.0672(7) Uani 1 1 d . . .
C1 C 0.5869(4) 0.39371(19) 0.1602(2) 0.0501(8) Uani 1 1 d . . .
H1A H 0.5462 0.3779 0.2129 0.060 Uiso 1 1 calc R . .

loop_
_atom_site_aniso_label
_atom_site_aniso_U_11
_atom_site_aniso_U_22
_atom_site_aniso_U_33
_atom_site_aniso_U_23
_atom_site_aniso_U_13
_atom_site_aniso_U_12
Cu1 0.0434(2) 0.0254(2) 0.0307(2) -0.00225(14) 0.01026(15) -0.00660(14)
O2 0.0463(12) 0.0356(11) 0.0327(10) 0.0006(8) 0.0064(9) 0.0069(9)
O1 0.0629(14) 0.0296(10) 0.0341(10) -0.0043(8) 0.0146(9) -0.0137(9)
N2 0.0356(13) 0.0219(11) 0.0348(12) 0.0008(9) 0.0081(10) -0.0047(9)
N3 0.0444(15) 0.0254(12) 0.0350(12) -0.0003(10) 0.0084(10) -0.0074(10)
N6 0.0472(16) 0.0261(13) 0.0394(13) 0.0034(11) 0.0044(12) -0.0024(11)
N1 0.0398(14) 0.0269(12) 0.0367(12) -0.0034(10) 0.0087(10) -0.0062(10)
C11 0.0345(15) 0.0246(14) 0.0324(14) -0.0012(11) 0.0042(12) -0.0005(11)
C12 0.0319(16) 0.0256(14) 0.0346(14) 0.0020(11) 0.0042(12) -0.0002(11)
C10 0.0387(16) 0.0295(15) 0.0311(13) -0.0003(12) 0.0070(12) -0.0002(12)
C9 0.0308(15) 0.0265(14) 0.0392(15) 0.0044(12) 0.0064(12) 0.0009(11)
N4 0.0382(14) 0.0253(12) 0.0540(15) -0.0019(11) 0.0076(11) -0.0076(10)
C8 0.0349(15) 0.0259(14) 0.0367(14) 0.0063(12) 0.0083(12) 0.0004(11)
C15 0.053(2) 0.0314(16) 0.0432(16) 0.0055(13) 0.0146(14) -0.0067(14)
O5 0.0456(10) 0.0472(12) 0.0406(11) -0.0086(9) 0.0102(9) -0.0063(8)
O3 0.0577(15) 0.0616(15) 0.0613(14) -0.0010(12) 0.0206(12) 0.0197(12)
N5 0.0466(15) 0.0272(12) 0.0396(14) -0.0013(10) 0.0082(12) -0.0022(11)
C7 0.0522(19) 0.0345(16) 0.0422(16) 0.0068(13) 0.0148(14) -0.0015(14)
C6 0.061(2) 0.0435(18) 0.0524(19) 0.0154(16) 0.0204(16) -0.0049(16)
C13 0.054(2) 0.0343(16) 0.0353(15) -0.0006(13) 0.0116(14) -0.0112(14)
O4 0.0790(17) 0.0511(13) 0.0332(11) 0.0029(10) -0.0003(11) 0.0083(12)
C3 0.059(2) 0.0295(16) 0.063(2) -0.0041(15) 0.0089(17) -0.0139(15)
C4 0.0391(17) 0.0286(15) 0.0504(17) 0.0055(13) 0.0062(14) -0.0039(12)
C5 0.058(2) 0.0332(17) 0.061(2) 0.0135(15) 0.0123(17) -0.0116(15)
C16 0.0497(18) 0.0271(15) 0.0344(15) 0.0000(12) 0.0073(13) -0.0046(13)
C2 0.077(3) 0.0374(19) 0.057(2) -0.0140(15) 0.0125(18) -0.0168(17)
C14 0.053(2) 0.0352(17) 0.0429(16) -0.0080(14) 0.0103(14) -0.0083(14)
O6 0.0810(18) 0.0499(14) 0.0520(13) -0.0153(11) 0.0002(12) -0.0146(13)
O7 0.0636(17) 0.0615(15) 0.0830(18) -0.0155(13) 0.0301(14) -0.0133(13)
C1 0.068(2) 0.0403(18) 0.0455(17) -0.0073(15) 0.0190(16) -0.0115(16)

loop_
_atom_type_symbol
_atom_type_description
_atom_type_scat_dispersion_real
_atom_type_scat_dispersion_imag
_atom_type_scat_source
C C 0.0033 0.0016 'International Tables Vol C Tables 4.2.6.8 and 6.1.1.4'
H H 0.0000 0.0000 'International Tables Vol C Tables 4.2.6.8 and 6.1.1.4'
N N 0.0061 0.0033 'International Tables Vol C Tables 4.2.6.8 and 6.1.1.4'
O O 0.0106 0.0060 'International Tables Vol C Tables 4.2.6.8 and 6.1.1.4'
Cu Cu 0.3201 1.2651 'International Tables Vol C Tables 4.2.6.8 and 6.1.1.4'

loop_
_geom_angle_atom_site_label_1
_geom_angle_atom_site_label_2
_geom_angle_atom_site_label_3
_geom_angle
_geom_angle_site_symmetry_1
_geom_angle_site_symmetry_3
N2 Cu1 O1 80.79(8) . .
N2 Cu1 O2 168.24(8) . .
O1 Cu1 O2 90.29(8) . .
N2 Cu1 N1 92.74(9) . .
O1 Cu1 N1 173.24(8) . .
O2 Cu1 N1 95.84(8) . .
N2 Cu1 O5 100.09(8) . .
O1 Cu1 O5 90.79(8) . .
O2 Cu1 O5 87.61(7) . .
N1 Cu1 O5 92.29(9) . .
N5 O2 Cu1 110.93(15) . .
C11 O1 Cu1 109.35(16) . .
C10 N2 N3 115.6(2) . .
C10 N2 Cu1 129.33(19) . .
N3 N2 Cu1 115.04(15) . .
C11 N3 N2 108.9(2) . .
O6 N6 O7 121.3(3) . .
O6 N6 O5 119.9(3) . .
O7 N6 O5 118.8(2) . .
C1 N1 C9 117.8(2) . .
C1 N1 Cu1 116.69(19) . .
C9 N1 Cu1 125.51(17) . .
O1 C11 N3 125.8(2) . .
O1 C11 C12 118.6(2) . .
N3 C11 C12 115.6(2) . .
C16 C12 C13 118.2(2) . .
C16 C12 C11 121.2(2) . .
C13 C12 C11 120.6(2) . .
N2 C10 C8 124.2(2) . .
N2 C10 H10A 117.9 . .
C8 C10 H10A 117.9 . .
N1 C9 C4 119.9(2) . .
N1 C9 C8 122.3(2) . .
C4 C9 C8 117.9(2) . .
C15 N4 C14 121.8(2) . .
C15 N4 H4A 119.1 . .
C14 N4 H4A 119.1 . .
C7 C8 C9 118.7(2) . .
C7 C8 C10 115.6(2) . .
C9 C8 C10 125.7(2) . .
N4 C15 C16 120.3(3) . .
N4 C15 H15A 119.8 . .
C16 C15 H15A 119.8 . .
N6 O5 Cu1 119.36(16) . .
O4 N5 O3 123.6(3) . .
O4 N5 O2 117.8(2) . .
O3 N5 O2 118.6(2) . .
C8 C7 C6 122.9(3) . .
C8 C7 H7A 118.6 . .
C6 C7 H7A 118.6 . .
C5 C6 C7 119.4(3) . .
C5 C6 H6A 120.3 . .
C7 C6 H6A 120.3 . .
C14 C13 C12 119.6(3) . .
C14 C13 H13A 120.2 . .
C12 C13 H13A 120.2 . .
C2 C3 C4 119.5(3) . .
C2 C3 H3B 120.3 . .
C4 C3 H3B 120.3 . .
C3 C4 C5 120.7(3) . .
C3 C4 C9 119.2(3) . .
C5 C4 C9 120.1(3) . .
C6 C5 C4 121.0(3) . .
C6 C5 H5A 119.5 . .
C4 C5 H5A 119.5 . .
C15 C16 C12 119.7(3) . .
C15 C16 H16A 120.2 . .
C12 C16 H16A 120.2 . .
C3 C2 C1 119.0(3) . .
C3 C2 H2A 120.5 . .
C1 C2 H2A 120.5 . .
N4 C14 C13 120.3(3) . .
N4 C14 H14A 119.9 . .
C13 C14 H14A 119.9 . .
N1 C1 C2 124.6(3) . .
N1 C1 H1A 117.7 . .
C2 C1 H1A 117.7 . .

loop_
_geom_bond_atom_site_label_1
_geom_bond_atom_site_label_2
_geom_bond_distance
_geom_bond_site_symmetry_2
Cu1 N2 1.938(2) .
Cu1 O1 1.981(2) .
Cu1 O2 1.988(2) .
Cu1 N1 2.019(2) .
Cu1 O5 2.467(2) .
O2 N5 1.304(3) .
O1 C11 1.292(3) .
N2 C10 1.290(3) .
N2 N3 1.403(3) .
N3 C11 1.314(3) .
N6 O6 1.231(3) .
N6 O7 1.244(3) .
N6 O5 1.280(3) .
N1 C1 1.335(4) .
N1 C9 1.383(3) .
C11 C12 1.498(4) .
C12 C16 1.387(4) .
C12 C13 1.399(4) .
C10 C8 1.460(4) .
C10 H10A 0.9300 .
C9 C4 1.433(4) .
C9 C8 1.439(4) .
N4 C15 1.331(4) .
N4 C14 1.337(4) .
N4 H4A 0.8600 .
C8 C7 1.390(4) .
C15 C16 1.382(4) .
C15 H15A 0.9300 .
O3 N5 1.230(3) .
N5 O4 1.229(3) .
C7 C6 1.397(4) .
C7 H7A 0.9300 .
C6 C5 1.358(4) .
C6 H6A 0.9300 .
C13 C14 1.375(4) .
C13 H13A 0.9300 .
C3 C2 1.349(5) .
C3 C4 1.409(4) .
C3 H3B 0.9300 .
C4 C5 1.422(4) .
C5 H5A 0.9300 .
C16 H16A 0.9300 .
C2 C1 1.396(4) .
C2 H2A 0.9300 .
C14 H14A 0.9300 .
C1 H1A 0.9300 .

loop_
_geom_hbond_atom_site_label_D
_geom_hbond_atom_site_label_H
_geom_hbond_atom_site_label_A
_geom_hbond_distance_DH
_geom_hbond_distance_HA
_geom_hbond_distance_DA
_geom_hbond_angle_DHA
_geom_hbond_site_symmetry_A
N4 H4A O5 0.86 1.99 2.799(3) 156.0 3
